data_7006511
loop_
_publ_author_name
'Poater, Albert'
'Moradell, Silvia'
'Pinilla, Elena'
'Poater, Jordi'
'Sol\`a, Miquel'
'Mart\'inez, M Angeles'
'Llobet, Antoni'

_publ_section_title
;
 A trinuclear Pt(II) compound with short Pt-Pt-Pt contacts. An analysis
 of the influence of pi-pi stacking interactions on the strength and
 length of the Pt-Pt bond.
;
_journal_issue 9
_journal_name_full 'Dalton transactions (Cambridge, England : 2003)'
_journal_page_first 1188
_journal_page_last 1196
_journal_paper_doi 10.1039/b511625m
_journal_year 2006
_chemical_formula_sum 'C27 H30 Cl2 F6 N4 O P Pt1.5'
_chemical_formula_weight 935.06
_chemical_name_systematic
;
?
;
_space_group_IT_number 14
_symmetry_cell_setting monoclinic
_symmetry_space_group_name_Hall '-P 2yn'
_symmetry_space_group_name_H-M 'P 1 21/n 1'
_atom_sites_solution_hydrogens geom
_atom_sites_solution_primary direct
_atom_sites_solution_secondary difmap
_audit_creation_method SHELXL-97
_cell_angle_alpha 90.00
_cell_angle_beta 97.235(2)
_cell_angle_gamma 90.00
_cell_formula_units_Z 4
_cell_length_a 8.8821(6)
_cell_length_b 12.2768(9)
_cell_length_c 29.030(2)
_cell_measurement_temperature 296(2)
_cell_volume 3140.3(4)
_computing_cell_refinement 'Bruker SMART'
_computing_data_collection 'Bruker SMART'
_computing_data_reduction 'Bruker SHELXTL'
_computing_molecular_graphics 'Bruker SHELXTL'
_computing_publication_material 'Bruker SHELXTL'
_computing_structure_refinement 'SHELXL-97 (Sheldrick, 1997)'
_computing_structure_solution 'SHELXS-97 (Sheldrick, 1990)'
_diffrn_ambient_temperature 296(2)
_diffrn_measured_fraction_theta_full 0.998
_diffrn_measured_fraction_theta_max 0.998
_diffrn_measurement_device_type 'CCD area detector'
_diffrn_measurement_method 'phi and omega scans'
_diffrn_radiation_monochromator graphite
_diffrn_radiation_source 'fine-focus sealed tube'
_diffrn_radiation_type MoK\a
_diffrn_radiation_wavelength 0.71073
_diffrn_reflns_av_R_equivalents 0.0713
_diffrn_reflns_av_sigmaI/netI 0.0933
_diffrn_reflns_limit_h_max 10
_diffrn_reflns_limit_h_min -10
_diffrn_reflns_limit_k_max 13
_diffrn_reflns_limit_k_min -14
_diffrn_reflns_limit_l_max 34
_diffrn_reflns_limit_l_min -31
_diffrn_reflns_number 16099
_diffrn_reflns_theta_full 25.00
_diffrn_reflns_theta_max 25.00
_diffrn_reflns_theta_min 1.80
_exptl_absorpt_coefficient_mu 6.969
_exptl_absorpt_correction_type none
_exptl_crystal_colour orange
_exptl_crystal_density_diffrn 1.978
_exptl_crystal_density_method 'not measured'
_exptl_crystal_description prismatic
_exptl_crystal_F_000 1792
_exptl_crystal_size_max 0.5
_exptl_crystal_size_mid 0.4
_exptl_crystal_size_min 0.3
_refine_diff_density_max 2.105
_refine_diff_density_min -1.671
_refine_diff_density_rms 0.192
_refine_ls_extinction_method none
_refine_ls_goodness_of_fit_ref 1.011
_refine_ls_hydrogen_treatment mixed
_refine_ls_matrix_type full
_refine_ls_number_parameters 325
_refine_ls_number_reflns 5513
_refine_ls_number_restraints 0
_refine_ls_restrained_S_all 1.011
_refine_ls_R_factor_all 0.0940
_refine_ls_R_factor_gt 0.0551
_refine_ls_shift/su_max 1.306
_refine_ls_shift/su_mean 0.031
_refine_ls_structure_factor_coef Fsqd
_refine_ls_weighting_details 'calc w==1/[\s^2^(Fo^2^)+(0.0732P)^2^+0.0000P] where P==(Fo^2^+2Fc^2^)/3'
_refine_ls_weighting_scheme calc
_refine_ls_wR_factor_gt 0.1412
_refine_ls_wR_factor_ref 0.1527
_reflns_number_gt 3443
_reflns_number_total 5513
_reflns_threshold_expression >2sigma(I)
_cod_data_source_file b511625m.txt
_cod_data_source_block datat
_cod_depositor_comments
;
The following automatic conversions were performed:
'_symmetry_cell_setting' value 'Monoclinic' changed to 'monoclinic'
according to '/home/saulius/struct/CIF-dictionaries/cif_core.dic'
dictionary named 'cif_core.dic' version 2.4.1 from 2010-06-29.

Automatic conversion script
Id: cif_fix_enum 1527 2010-12-29 10:47:43Z saulius 
;
_cod_original_sg_symbol_H-M P2(1)/n
_cod_original_formula_sum 'C27 H30 Cl2 F6 N4 O P Pt1.50'
_cod_database_code 7006511

loop_
_symmetry_equiv_pos_as_xyz
'x, y, z'
'-x+1/2, y+1/2, -z+1/2'
'-x, -y, -z'
'x-1/2, -y-1/2, z-1/2'

loop_
_atom_site_label
_atom_site_type_symbol
_atom_site_fract_x
_atom_site_fract_y
_atom_site_fract_z
_atom_site_U_iso_or_equiv
_atom_site_adp_type
_atom_site_occupancy
_atom_site_symmetry_multiplicity
_atom_site_calc_flag
_atom_site_refinement_flags
_atom_site_disorder_assembly
_atom_site_disorder_group
Pt1 Pt 1.0000 0.5000 0.5000 0.0430(2) Uani 1 2 d S . .
N1 N 0.8544(11) 0.5243(8) 0.4416(4) 0.046(3) Uani 1 1 d . . .
N2 N 1.1257(11) 0.5947(8) 0.4628(4) 0.047(3) Uani 1 1 d . . .
C1 C 0.7044(13) 0.5094(11) 0.4338(5) 0.057(4) Uani 1 1 d . . .
H1A H 0.6535 0.4963 0.4594 0.069 Uiso 1 1 calc R . .
C2 C 0.6209(15) 0.5121(11) 0.3914(5) 0.061(4) Uani 1 1 d . . .
H2A H 0.5172 0.4983 0.3885 0.073 Uiso 1 1 calc R . .
C3 C 0.6916(15) 0.5357(11) 0.3519(5) 0.056(4) Uani 1 1 d . . .
C4 C 0.8439(13) 0.5615(10) 0.3596(4) 0.047(3) Uani 1 1 d . . .
H4A H 0.8938 0.5831 0.3349 0.056 Uiso 1 1 calc R . .
C5 C 0.9229(14) 0.5554(10) 0.4037(5) 0.047(3) Uani 1 1 d . . .
C6 C 1.0772(13) 0.5985(10) 0.4161(5) 0.047(3) Uani 1 1 d . . .
C7 C 1.1581(13) 0.6497(11) 0.3850(5) 0.051(3) Uani 1 1 d . . .
H7A H 1.1229 0.6481 0.3534 0.062 Uiso 1 1 calc R . .
C8 C 1.2956(15) 0.7051(12) 0.4010(5) 0.059(4) Uani 1 1 d . . .
C9 C 1.3379(14) 0.7053(11) 0.4485(5) 0.056(4) Uani 1 1 d . . .
H9A H 1.4248 0.7426 0.4609 0.067 Uiso 1 1 calc R . .
C10 C 1.2513(13) 0.6500(11) 0.4782(4) 0.048(3) Uani 1 1 d . . .
H10A H 1.2828 0.6518 0.5099 0.058 Uiso 1 1 calc R . .
C11 C 0.6042(15) 0.5395(12) 0.3047(5) 0.069(4) Uani 1 1 d . . .
H11A H 0.6715 0.5566 0.2823 0.104 Uiso 1 1 calc R . .
H11B H 0.5269 0.5943 0.3039 0.104 Uiso 1 1 calc R . .
H11C H 0.5579 0.4699 0.2975 0.104 Uiso 1 1 calc R . .
C12 C 1.3859(17) 0.7625(12) 0.3685(5) 0.076(5) Uani 1 1 d . . .
H12A H 1.4742 0.7944 0.3858 0.115 Uiso 1 1 calc R . .
H12B H 1.3251 0.8186 0.3524 0.115 Uiso 1 1 calc R . .
H12C H 1.4164 0.7114 0.3465 0.115 Uiso 1 1 calc R . .
Pt2 Pt 0.82936(6) 0.72998(4) 0.540150(19) 0.0487(2) Uani 1 1 d . . .
Cl1 Cl 0.7503(4) 0.7823(3) 0.46513(13) 0.0671(10) Uani 1 1 d . . .
Cl2 Cl 0.6099(4) 0.6323(3) 0.54078(14) 0.0729(12) Uani 1 1 d . . .
N3 N 0.9053(12) 0.6962(8) 0.6060(4) 0.052(3) Uani 1 1 d . . .
N4 N 1.0294(11) 0.8063(8) 0.5452(4) 0.048(3) Uani 1 1 d . . .
C13 C 0.8281(15) 0.6494(11) 0.6381(5) 0.059(4) Uani 1 1 d . . .
H13A H 0.7286 0.6274 0.6289 0.071 Uiso 1 1 calc R . .
C14 C 0.8879(18) 0.6326(12) 0.6834(5) 0.069(4) Uani 1 1 d . . .
H14A H 0.8329 0.5981 0.7044 0.082 Uiso 1 1 calc R . .
C15 C 1.0347(17) 0.6697(12) 0.6963(5) 0.061(4) Uani 1 1 d . . .
C16 C 1.1132(16) 0.7159(10) 0.6664(5) 0.055(4) Uani 1 1 d . . .
H16A H 1.2122 0.7384 0.6761 0.066 Uiso 1 1 calc R . .
C17 C 1.0521(14) 0.7315(10) 0.6213(5) 0.049(3) Uani 1 1 d . . .
C18 C 1.1215(13) 0.7914(10) 0.5851(5) 0.046(3) Uani 1 1 d . . .
C19 C 1.2659(14) 0.8324(11) 0.5931(5) 0.057(4) Uani 1 1 d . . .
H19A H 1.3272 0.8181 0.6209 0.068 Uiso 1 1 calc R . .
C20 C 1.3202(14) 0.8980(11) 0.5579(5) 0.055(4) Uani 1 1 d . . .
C21 C 1.2244(15) 0.9143(11) 0.5183(5) 0.060(4) Uani 1 1 d . . .
H21A H 1.2545 0.9584 0.4951 0.072 Uiso 1 1 calc R . .
C22 C 1.0839(14) 0.8667(11) 0.5122(5) 0.055(4) Uani 1 1 d . . .
H22A H 1.0232 0.8765 0.4840 0.066 Uiso 1 1 calc R . .
C23 C 1.0959(17) 0.6515(15) 0.7505(5) 0.085(5) Uani 1 1 d . . .
H23A H 1.1979 0.6784 0.7568 0.128 Uiso 1 1 calc R . .
H23B H 1.0943 0.5752 0.7576 0.128 Uiso 1 1 calc R . .
H23C H 1.0319 0.6901 0.7692 0.128 Uiso 1 1 calc R . .
C24 C 1.4782(15) 0.9436(13) 0.5654(5) 0.077(5) Uani 1 1 d . . .
H24A H 1.4975 0.9839 0.5384 0.116 Uiso 1 1 calc R . .
H24B H 1.5500 0.8851 0.5707 0.116 Uiso 1 1 calc R . .
H24C H 1.4882 0.9910 0.5919 0.116 Uiso 1 1 calc R . .
P1 P 0.0544(5) 0.6772(4) 0.23196(16) 0.0744(12) Uani 1 1 d . . .
F1 F -0.1108(14) 0.6332(10) 0.2230(4) 0.142 Uiso 1 1 d . . .
F2 F 0.0065(15) 0.7703(10) 0.1986(5) 0.135 Uiso 1 1 d . . .
F3 F 0.0321(17) 0.7512(11) 0.2713(6) 0.160 Uiso 1 1 d . . .
F4 F 0.2235(16) 0.7095(10) 0.2385(5) 0.146 Uiso 1 1 d . . .
F5 F 0.0934(13) 0.5903(10) 0.2714(4) 0.133 Uiso 1 1 d . . .
F6 F 0.0770(15) 0.5957(12) 0.1973(5) 0.153 Uiso 1 1 d . . .
O1 O 0.4083(16) 0.4532(12) 0.0944(5) 0.126 Uiso 1 1 d . . .
C25 C 0.482(2) 0.4551(16) 0.1322(7) 0.097 Uiso 1 1 d . . .
C26 C 0.633(2) 0.4055(16) 0.1424(7) 0.118 Uiso 1 1 d . . .
H26A H 0.6624 0.3741 0.1146 0.177 Uiso 1 1 calc R . .
H26B H 0.6307 0.3497 0.1655 0.177 Uiso 1 1 calc R . .
H26C H 0.7055 0.4604 0.1538 0.177 Uiso 1 1 calc R . .
C27 C 0.416(2) 0.5075(14) 0.1719(6) 0.098 Uiso 1 1 d . . .
H27A H 0.3191 0.5385 0.1609 0.147 Uiso 1 1 calc R . .
H27B H 0.4833 0.5639 0.1850 0.147 Uiso 1 1 calc R . .
H27C H 0.4045 0.4538 0.1952 0.147 Uiso 1 1 calc R . .

loop_
_atom_site_aniso_label
_atom_site_aniso_U_11
_atom_site_aniso_U_22
_atom_site_aniso_U_33
_atom_site_aniso_U_23
_atom_site_aniso_U_13
_atom_site_aniso_U_12
Pt1 0.0361(4) 0.0513(5) 0.0407(4) 0.0046(3) 0.0011(3) -0.0048(3)
N1 0.045(6) 0.049(7) 0.044(6) 0.003(5) 0.003(5) 0.003(5)
N2 0.051(6) 0.043(6) 0.045(7) -0.001(5) -0.002(5) -0.008(5)
C1 0.032(7) 0.076(10) 0.065(10) 0.011(8) 0.006(7) -0.005(7)
C2 0.041(7) 0.078(11) 0.063(10) 0.008(8) -0.001(7) -0.014(7)
C3 0.061(9) 0.050(8) 0.053(9) 0.001(7) -0.007(7) -0.004(7)
C4 0.047(7) 0.055(9) 0.036(8) -0.006(6) -0.002(6) -0.008(6)
C5 0.047(7) 0.033(7) 0.061(9) 0.006(7) 0.006(7) 0.000(6)
C6 0.038(7) 0.049(8) 0.054(9) 0.000(7) 0.003(6) -0.004(6)
C7 0.045(7) 0.070(10) 0.039(8) 0.006(7) 0.006(6) -0.003(7)
C8 0.052(8) 0.062(10) 0.064(10) 0.010(8) 0.007(7) -0.002(7)
C9 0.044(7) 0.074(10) 0.045(9) 0.014(8) -0.009(7) -0.009(7)
C10 0.036(7) 0.064(9) 0.041(8) -0.005(7) -0.009(6) -0.010(7)
C11 0.064(9) 0.069(10) 0.069(10) 0.011(9) -0.008(8) -0.008(8)
C12 0.062(10) 0.092(12) 0.073(11) 0.017(9) 0.002(8) -0.027(9)
Pt2 0.0407(3) 0.0504(3) 0.0535(4) 0.0021(3) -0.0003(2) -0.0067(3)
Cl1 0.060(2) 0.072(3) 0.064(2) 0.013(2) -0.0108(18) -0.0146(19)
Cl2 0.049(2) 0.094(3) 0.072(3) 0.013(2) -0.0046(19) -0.027(2)
N3 0.055(7) 0.044(7) 0.057(8) -0.011(6) 0.010(6) -0.003(5)
N4 0.034(5) 0.050(7) 0.059(8) 0.000(6) -0.002(5) 0.001(5)
C13 0.054(8) 0.065(10) 0.060(10) 0.008(8) 0.015(8) -0.008(7)
C14 0.083(11) 0.071(11) 0.051(10) -0.004(8) 0.006(9) 0.006(9)
C15 0.066(9) 0.063(10) 0.052(9) -0.013(8) 0.001(8) 0.006(8)
C16 0.059(9) 0.052(9) 0.052(9) -0.004(7) -0.002(7) -0.025(7)
C17 0.042(7) 0.050(8) 0.053(9) -0.002(7) -0.001(7) -0.003(6)
C18 0.042(7) 0.050(8) 0.045(8) 0.002(7) 0.005(6) -0.008(6)
C19 0.054(8) 0.051(9) 0.060(10) -0.010(7) -0.013(7) 0.000(7)
C20 0.042(7) 0.055(9) 0.068(10) -0.001(8) 0.006(7) -0.014(7)
C21 0.061(9) 0.055(9) 0.063(10) 0.006(8) 0.000(8) -0.007(7)
C22 0.050(8) 0.060(9) 0.053(9) 0.022(7) -0.006(7) -0.016(7)
C23 0.081(11) 0.108(14) 0.064(11) 0.007(10) 0.002(9) -0.013(10)
C24 0.059(9) 0.098(13) 0.076(11) -0.006(10) 0.011(8) -0.019(9)
P1 0.079(3) 0.077(3) 0.064(3) 0.009(3) -0.003(2) 0.007(2)

loop_
_atom_type_symbol
_atom_type_description
_atom_type_scat_dispersion_real
_atom_type_scat_dispersion_imag
_atom_type_scat_source
C C 0.0033 0.0016 'International Tables Vol C Tables 4.2.6.8 and 6.1.1.4'
H H 0.0000 0.0000 'International Tables Vol C Tables 4.2.6.8 and 6.1.1.4'
N N 0.0061 0.0033 'International Tables Vol C Tables 4.2.6.8 and 6.1.1.4'
O O 0.0106 0.0060 'International Tables Vol C Tables 4.2.6.8 and 6.1.1.4'
F F 0.0171 0.0103 'International Tables Vol C Tables 4.2.6.8 and 6.1.1.4'
P P 0.0900 0.0950 'International Tables Vol C Tables 4.2.6.8 and 6.1.1.4'
Pt Pt -2.3520 8.3880 'International Tables Vol C Tables 4.2.6.8 and 6.1.1.4'
Cl Cl 0.1320 0.1590 'International Tables Vol C Tables 4.2.6.8 and 6.1.1.4'

loop_
_geom_angle_atom_site_label_1
_geom_angle_atom_site_label_2
_geom_angle_atom_site_label_3
_geom_angle
_geom_angle_site_symmetry_1
_geom_angle_site_symmetry_3
_geom_angle_publ_flag
N2 Pt1 N2 180.000(2) . 3_766 ?
N2 Pt1 N1 78.7(4) . . ?
N2 Pt1 N1 101.3(4) 3_766 . ?
N2 Pt1 N1 101.3(4) . 3_766 ?
N2 Pt1 N1 78.7(4) 3_766 3_766 ?
N1 Pt1 N1 180.0(4) . 3_766 ?
N2 Pt1 Pt2 89.7(3) . 3_766 ?
N2 Pt1 Pt2 90.3(3) 3_766 3_766 ?
N1 Pt1 Pt2 95.7(3) . 3_766 ?
N1 Pt1 Pt2 84.3(3) 3_766 3_766 ?
N2 Pt1 Pt2 90.3(3) . . ?
N2 Pt1 Pt2 89.7(3) 3_766 . ?
N1 Pt1 Pt2 84.3(3) . . ?
N1 Pt1 Pt2 95.7(3) 3_766 . ?
Pt2 Pt1 Pt2 180.000(17) 3_766 . ?
C1 N1 C5 115.8(11) . . ?
C1 N1 Pt1 129.9(9) . . ?
C5 N1 Pt1 114.2(8) . . ?
C10 N2 C6 117.4(11) . . ?
C10 N2 Pt1 127.6(9) . . ?
C6 N2 Pt1 115.0(8) . . ?
N1 C1 C2 124.8(13) . . ?
N1 C1 H1A 117.6 . . ?
C2 C1 H1A 117.6 . . ?
C3 C2 C1 119.8(12) . . ?
C3 C2 H2A 120.1 . . ?
C1 C2 H2A 120.1 . . ?
C4 C3 C2 116.4(12) . . ?
C4 C3 C11 121.9(13) . . ?
C2 C3 C11 121.5(12) . . ?
C5 C4 C3 120.8(12) . . ?
C5 C4 H4A 119.6 . . ?
C3 C4 H4A 119.6 . . ?
N1 C5 C4 122.0(11) . . ?
N1 C5 C6 113.3(12) . . ?
C4 C5 C6 123.9(12) . . ?
C7 C6 N2 122.7(11) . . ?
C7 C6 C5 123.4(12) . . ?
N2 C6 C5 113.5(11) . . ?
C6 C7 C8 120.2(12) . . ?
C6 C7 H7A 119.9 . . ?
C8 C7 H7A 119.9 . . ?
C9 C8 C7 116.1(13) . . ?
C9 C8 C12 122.0(13) . . ?
C7 C8 C12 121.9(13) . . ?
C8 C9 C10 120.7(13) . . ?
C8 C9 H9A 119.6 . . ?
C10 C9 H9A 119.6 . . ?
N2 C10 C9 122.8(12) . . ?
N2 C10 H10A 118.6 . . ?
C9 C10 H10A 118.6 . . ?
C3 C11 H11A 109.5 . . ?
C3 C11 H11B 109.5 . . ?
H11A C11 H11B 109.5 . . ?
C3 C11 H11C 109.5 . . ?
H11A C11 H11C 109.5 . . ?
H11B C11 H11C 109.5 . . ?
C8 C12 H12A 109.5 . . ?
C8 C12 H12B 109.4 . . ?
H12A C12 H12B 109.5 . . ?
C8 C12 H12C 109.5 . . ?
H12A C12 H12C 109.5 . . ?
H12B C12 H12C 109.5 . . ?
N3 Pt2 N4 80.6(4) . . ?
N3 Pt2 Cl2 94.0(3) . . ?
N4 Pt2 Cl2 174.2(3) . . ?
N3 Pt2 Cl1 175.5(3) . . ?
N4 Pt2 Cl1 95.8(3) . . ?
Cl2 Pt2 Cl1 89.72(13) . . ?
N3 Pt2 Pt1 92.5(3) . . ?
N4 Pt2 Pt1 89.1(3) . . ?
Cl2 Pt2 Pt1 89.14(11) . . ?
Cl1 Pt2 Pt1 90.20(11) . . ?
C13 N3 C17 116.7(12) . . ?
C13 N3 Pt2 127.6(9) . . ?
C17 N3 Pt2 115.5(9) . . ?
C18 N4 C22 116.9(11) . . ?
C18 N4 Pt2 116.0(8) . . ?
C22 N4 Pt2 127.0(9) . . ?
N3 C13 C14 123.7(14) . . ?
N3 C13 H13A 118.1 . . ?
C14 C13 H13A 118.1 . . ?
C13 C14 C15 116.6(15) . . ?
C13 C14 H14A 121.7 . . ?
C15 C14 H14A 121.7 . . ?
C16 C15 C14 121.7(14) . . ?
C16 C15 C23 124.3(14) . . ?
C14 C15 C23 114.0(14) . . ?
C15 C16 C17 121.0(13) . . ?
C15 C16 H16A 119.5 . . ?
C17 C16 H16A 119.5 . . ?
C16 C17 N3 120.2(12) . . ?
C16 C17 C18 126.9(12) . . ?
N3 C17 C18 112.7(11) . . ?
N4 C18 C19 123.6(12) . . ?
N4 C18 C17 114.7(11) . . ?
C19 C18 C17 121.7(12) . . ?
C18 C19 C20 118.4(13) . . ?
C18 C19 H19A 120.8 . . ?
C20 C19 H19A 120.8 . . ?
C21 C20 C19 117.2(12) . . ?
C21 C20 C24 122.9(13) . . ?
C19 C20 C24 119.9(13) . . ?
C22 C21 C20 120.7(13) . . ?
C22 C21 H21A 119.6 . . ?
C20 C21 H21A 119.6 . . ?
N4 C22 C21 123.1(13) . . ?
N4 C22 H22A 118.5 . . ?
C21 C22 H22A 118.5 . . ?
C15 C23 H23A 109.5 . . ?
C15 C23 H23B 109.5 . . ?
H23A C23 H23B 109.5 . . ?
C15 C23 H23C 109.5 . . ?
H23A C23 H23C 109.5 . . ?
H23B C23 H23C 109.5 . . ?
C20 C24 H24A 109.5 . . ?
C20 C24 H24B 109.5 . . ?
H24A C24 H24B 109.5 . . ?
C20 C24 H24C 109.5 . . ?
H24A C24 H24C 109.5 . . ?
H24B C24 H24C 109.5 . . ?
F6 P1 F3 173.8(9) . . ?
F6 P1 F2 97.4(8) . . ?
F3 P1 F2 88.7(8) . . ?
F6 P1 F5 90.0(7) . . ?
F3 P1 F5 83.9(7) . . ?
F2 P1 F5 172.2(8) . . ?
F6 P1 F4 92.6(8) . . ?
F3 P1 F4 88.3(8) . . ?
F2 P1 F4 94.3(7) . . ?
F5 P1 F4 87.8(7) . . ?
F6 P1 F1 81.6(7) . . ?
F3 P1 F1 97.2(8) . . ?
F2 P1 F1 88.4(7) . . ?
F5 P1 F1 90.1(7) . . ?
F4 P1 F1 173.9(8) . . ?
P1 F3 F4 46.8(6) . . ?
P1 F4 F3 44.9(6) . . ?
O1 C25 C27 119.4(18) . . ?
O1 C25 C26 123(2) . . ?
C27 C25 C26 117.2(18) . . ?
C25 C26 H26A 109.4 . . ?
C25 C26 H26B 109.5 . . ?
H26A C26 H26B 109.5 . . ?
C25 C26 H26C 109.5 . . ?
H26A C26 H26C 109.5 . . ?
H26B C26 H26C 109.5 . . ?
C25 C27 H27A 109.6 . . ?
C25 C27 H27B 109.4 . . ?
H27A C27 H27B 109.5 . . ?
C25 C27 H27C 109.5 . . ?
H27A C27 H27C 109.5 . . ?
H27B C27 H27C 109.5 . . ?

loop_
_geom_bond_atom_site_label_1
_geom_bond_atom_site_label_2
_geom_bond_distance
_geom_bond_site_symmetry_2
_geom_bond_publ_flag
Pt1 N2 2.017(10) . ?
Pt1 N2 2.017(10) 3_766 ?
Pt1 N1 2.021(10) . ?
Pt1 N1 2.021(10) 3_766 ?
Pt1 Pt2 3.4745(6) 3_766 ?
Pt1 Pt2 3.4745(6) . ?
N1 C1 1.335(15) . ?
N1 C5 1.378(15) . ?
N2 C10 1.334(14) . ?
N2 C6 1.371(15) . ?
C1 C2 1.355(18) . ?
C1 H1A 0.9300 . ?
C2 C3 1.404(18) . ?
C2 H2A 0.9300 . ?
C3 C4 1.379(16) . ?
C3 C11 1.489(18) . ?
C4 C5 1.381(17) . ?
C4 H4A 0.9300 . ?
C5 C6 1.471(16) . ?
C6 C7 1.375(16) . ?
C7 C8 1.424(17) . ?
C7 H7A 0.9300 . ?
C8 C9 1.384(18) . ?
C8 C12 1.488(18) . ?
C9 C10 1.400(17) . ?
C9 H9A 0.9300 . ?
C10 H10A 0.9300 . ?
C11 H11A 0.9600 . ?
C11 H11B 0.9600 . ?
C11 H11C 0.9600 . ?
C12 H12A 0.9600 . ?
C12 H12B 0.9600 . ?
C12 H12C 0.9600 . ?
Pt2 N3 1.990(11) . ?
Pt2 N4 1.998(10) . ?
Pt2 Cl2 2.290(3) . ?
Pt2 Cl1 2.294(4) . ?
N3 C13 1.352(15) . ?
N3 C17 1.393(15) . ?
N4 C18 1.343(15) . ?
N4 C22 1.347(15) . ?
C13 C14 1.369(18) . ?
C13 H13A 0.9300 . ?
C14 C15 1.387(19) . ?
C14 H14A 0.9300 . ?
C15 C16 1.308(18) . ?
C15 C23 1.614(19) . ?
C16 C17 1.367(18) . ?
C16 H16A 0.9300 . ?
C17 C18 1.480(18) . ?
C18 C19 1.371(16) . ?
C19 C20 1.432(18) . ?
C19 H19A 0.9300 . ?
C20 C21 1.356(18) . ?
C20 C24 1.501(17) . ?
C21 C22 1.370(17) . ?
C21 H21A 0.9300 . ?
C22 H22A 0.9300 . ?
C23 H23A 0.9600 . ?
C23 H23B 0.9600 . ?
C23 H23C 0.9600 . ?
C24 H24A 0.9600 . ?
C24 H24B 0.9600 . ?
C24 H24C 0.9600 . ?
P1 F6 1.451(14) . ?
P1 F3 1.493(15) . ?
P1 F2 1.524(13) . ?
P1 F5 1.571(13) . ?
P1 F4 1.542(14) . ?
P1 F1 1.555(13) . ?
F3 F4 2.114(19) . ?
O1 C25 1.20(2) . ?
C25 C27 1.50(2) . ?
C25 C26 1.47(2) . ?
C26 H26A 0.9600 . ?
C26 H26B 0.9600 . ?
C26 H26C 0.9600 . ?
C27 H27A 0.9600 . ?
C27 H27B 0.9600 . ?
C27 H27C 0.9600 . ?

loop_
_geom_torsion_atom_site_label_1
_geom_torsion_atom_site_label_2
_geom_torsion_atom_site_label_3
_geom_torsion_atom_site_label_4
_geom_torsion
_geom_torsion_site_symmetry_1
_geom_torsion_site_symmetry_2
_geom_torsion_site_symmetry_3
_geom_torsion_site_symmetry_4
_geom_torsion_publ_flag
N2 Pt1 N1 C1 -163.3(12) . . . . ?
N2 Pt1 N1 C1 16.7(12) 3_766 . . . ?
N1 Pt1 N1 C1 136(100) 3_766 . . . ?
Pt2 Pt1 N1 C1 108.1(11) 3_766 . . . ?
Pt2 Pt1 N1 C1 -71.9(11) . . . . ?
N2 Pt1 N1 C5 20.4(8) . . . . ?
N2 Pt1 N1 C5 -159.6(8) 3_766 . . . ?
N1 Pt1 N1 C5 -40(100) 3_766 . . . ?
Pt2 Pt1 N1 C5 -68.1(8) 3_766 . . . ?
Pt2 Pt1 N1 C5 111.9(8) . . . . ?
N2 Pt1 N2 C10 57(100) 3_766 . . . ?
N1 Pt1 N2 C10 163.5(11) . . . . ?
N1 Pt1 N2 C10 -16.5(11) 3_766 . . . ?
Pt2 Pt1 N2 C10 -100.7(11) 3_766 . . . ?
Pt2 Pt1 N2 C10 79.3(11) . . . . ?
N2 Pt1 N2 C6 -126(100) 3_766 . . . ?
N1 Pt1 N2 C6 -19.0(9) . . . . ?
N1 Pt1 N2 C6 161.0(9) 3_766 . . . ?
Pt2 Pt1 N2 C6 76.8(9) 3_766 . . . ?
Pt2 Pt1 N2 C6 -103.2(9) . . . . ?
C5 N1 C1 C2 7(2) . . . . ?
Pt1 N1 C1 C2 -169.2(11) . . . . ?
N1 C1 C2 C3 -2(2) . . . . ?
C1 C2 C3 C4 -4(2) . . . . ?
C1 C2 C3 C11 180.0(14) . . . . ?
C2 C3 C4 C5 5(2) . . . . ?
C11 C3 C4 C5 -178.8(13) . . . . ?
C1 N1 C5 C4 -5.6(18) . . . . ?
Pt1 N1 C5 C4 171.2(9) . . . . ?
C1 N1 C5 C6 164.6(11) . . . . ?
Pt1 N1 C5 C6 -18.6(13) . . . . ?
C3 C4 C5 N1 0(2) . . . . ?
C3 C4 C5 C6 -169.4(12) . . . . ?
C10 N2 C6 C7 4.7(19) . . . . ?
Pt1 N2 C6 C7 -173.1(10) . . . . ?
C10 N2 C6 C5 -167.8(11) . . . . ?
Pt1 N2 C6 C5 14.4(14) . . . . ?
N1 C5 C6 C7 -169.7(12) . . . . ?
C4 C5 C6 C7 0(2) . . . . ?
N1 C5 C6 N2 2.8(16) . . . . ?
C4 C5 C6 N2 172.8(12) . . . . ?
N2 C6 C7 C8 -2(2) . . . . ?
C5 C6 C7 C8 169.5(12) . . . . ?
C6 C7 C8 C9 -1(2) . . . . ?
C6 C7 C8 C12 -179.4(13) . . . . ?
C7 C8 C9 C10 2(2) . . . . ?
C12 C8 C9 C10 -179.6(13) . . . . ?
C6 N2 C10 C9 -3.6(19) . . . . ?
Pt1 N2 C10 C9 173.9(10) . . . . ?
C8 C9 C10 N2 0(2) . . . . ?
N2 Pt1 Pt2 N3 -119.4(4) . . . . ?
N2 Pt1 Pt2 N3 60.6(4) 3_766 . . . ?
N1 Pt1 Pt2 N3 161.9(4) . . . . ?
N1 Pt1 Pt2 N3 -18.1(4) 3_766 . . . ?
Pt2 Pt1 Pt2 N3 106(100) 3_766 . . . ?
N2 Pt1 Pt2 N4 -38.9(4) . . . . ?
N2 Pt1 Pt2 N4 141.1(4) 3_766 . . . ?
N1 Pt1 Pt2 N4 -117.5(4) . . . . ?
N1 Pt1 Pt2 N4 62.5(4) 3_766 . . . ?
Pt2 Pt1 Pt2 N4 -174(100) 3_766 . . . ?
N2 Pt1 Pt2 Cl2 146.6(3) . . . . ?
N2 Pt1 Pt2 Cl2 -33.4(3) 3_766 . . . ?
N1 Pt1 Pt2 Cl2 68.0(3) . . . . ?
N1 Pt1 Pt2 Cl2 -112.0(3) 3_766 . . . ?
Pt2 Pt1 Pt2 Cl2 12(100) 3_766 . . . ?
N2 Pt1 Pt2 Cl1 56.9(3) . . . . ?
N2 Pt1 Pt2 Cl1 -123.1(3) 3_766 . . . ?
N1 Pt1 Pt2 Cl1 -21.7(3) . . . . ?
N1 Pt1 Pt2 Cl1 158.3(3) 3_766 . . . ?
Pt2 Pt1 Pt2 Cl1 -78(100) 3_766 . . . ?
N4 Pt2 N3 C13 171.2(11) . . . . ?
Cl2 Pt2 N3 C13 -10.9(11) . . . . ?
Cl1 Pt2 N3 C13 133(4) . . . . ?
Pt1 Pt2 N3 C13 -100.2(11) . . . . ?
N4 Pt2 N3 C17 -4.3(9) . . . . ?
Cl2 Pt2 N3 C17 173.6(8) . . . . ?
Cl1 Pt2 N3 C17 -42(4) . . . . ?
Pt1 Pt2 N3 C17 84.3(8) . . . . ?
N3 Pt2 N4 C18 6.4(9) . . . . ?
Cl2 Pt2 N4 C18 -14(4) . . . . ?
Cl1 Pt2 N4 C18 -176.4(9) . . . . ?
Pt1 Pt2 N4 C18 -86.3(9) . . . . ?
N3 Pt2 N4 C22 -176.8(12) . . . . ?
Cl2 Pt2 N4 C22 163(3) . . . . ?
Cl1 Pt2 N4 C22 0.4(11) . . . . ?
Pt1 Pt2 N4 C22 90.6(11) . . . . ?
C17 N3 C13 C14 -2(2) . . . . ?
Pt2 N3 C13 C14 -177.5(11) . . . . ?
N3 C13 C14 C15 2(2) . . . . ?
C13 C14 C15 C16 -2(2) . . . . ?
C13 C14 C15 C23 177.8(13) . . . . ?
C14 C15 C16 C17 1(2) . . . . ?
C23 C15 C16 C17 -178.0(14) . . . . ?
C15 C16 C17 N3 -1(2) . . . . ?
C15 C16 C17 C18 173.8(13) . . . . ?
C13 N3 C17 C16 1.7(18) . . . . ?
Pt2 N3 C17 C16 177.7(10) . . . . ?
C13 N3 C17 C18 -174.1(11) . . . . ?
Pt2 N3 C17 C18 1.9(14) . . . . ?
C22 N4 C18 C19 -1.2(19) . . . . ?
Pt2 N4 C18 C19 176.0(10) . . . . ?
C22 N4 C18 C17 175.7(11) . . . . ?
Pt2 N4 C18 C17 -7.1(14) . . . . ?
C16 C17 C18 N4 -172.1(13) . . . . ?
N3 C17 C18 N4 3.4(16) . . . . ?
C16 C17 C18 C19 5(2) . . . . ?
N3 C17 C18 C19 -179.7(12) . . . . ?
N4 C18 C19 C20 2(2) . . . . ?
C17 C18 C19 C20 -174.4(12) . . . . ?
C18 C19 C20 C21 -1(2) . . . . ?
C18 C19 C20 C24 -179.6(13) . . . . ?
C19 C20 C21 C22 -2(2) . . . . ?
C24 C20 C21 C22 176.9(14) . . . . ?
C18 N4 C22 C21 -2(2) . . . . ?
Pt2 N4 C22 C21 -178.5(10) . . . . ?
C20 C21 C22 N4 3(2) . . . . ?
F6 P1 F3 F4 99(8) . . . . ?
F2 P1 F3 F4 -94.4(7) . . . . ?
F5 P1 F3 F4 88.0(7) . . . . ?
F1 P1 F3 F4 177.4(8) . . . . ?
F6 P1 F4 F3 -173.9(9) . . . . ?
F2 P1 F4 F3 88.5(8) . . . . ?
F5 P1 F4 F3 -84.0(7) . . . . ?
F1 P1 F4 F3 -155(7) . . . . ?
